data_2201727
loop_
_publ_author_name
'Zhi-Yong Wu'
'Duan-Jun Xu'
'Jing-Yun Wu'
'Michael Y. Chiang'

_publ_section_title
;Redetermination of
 <i>catena</i>-poly[diaqua(oxydiacetato-<i>O</i>,<i>O</i>',<i>O</i>'')cobalt(II)
 monohydrate]
;
_journal_issue 11
_journal_name_full 'Acta Crystallographica Section E'
_journal_page_first m634
_journal_page_last m635
_journal_paper_doi 10.1107/S1600536802018342
_journal_volume 58
_journal_year 2002
_chemical_formula_iupac '[Co (C4 H4 O5) (H2 O1)2], H2 O'
_chemical_formula_moiety 'C4 H8 Co O7, H2 O'
_chemical_formula_sum 'C4 H10 Co O8'
_chemical_formula_weight 245.05
_chemical_name_systematic ?
_space_group_IT_number 14
_symmetry_cell_setting monoclinic
_symmetry_space_group_name_Hall '-P 2yn'
_symmetry_space_group_name_H-M 'P 1 21/n 1'
_atom_sites_solution_hydrogens geom
_atom_sites_solution_primary direct
_atom_sites_solution_secondary difmap
_audit_creation_method SHELXL-97
_cell_angle_alpha 90.00
_cell_angle_beta 91.529(10)
_cell_angle_gamma 90.00
_cell_formula_units_Z 4
_cell_length_a 7.1220(12)
_cell_length_b 10.3935(7)
_cell_length_c 11.1259(10)
_cell_measurement_reflns_used 20
_cell_measurement_temperature 298(2)
_cell_measurement_theta_max 10.3
_cell_measurement_theta_min 5.0
_cell_volume 823.27(17)
_computing_cell_refinement 'MSC/AFC Diffractometer Control Software'
_computing_data_collection
;
MSC/AFC Diffractometer Control Software
(Molecular Structure Corporation, 1992)
;
_computing_data_reduction 'TEXSAN (Molecular Structure Corporation, 1985)'
_computing_molecular_graphics 'ORTEP-3 for Windows (Farrugia, 1997)'
_computing_structure_refinement 'SHELXL97 (Sheldrick, 1997)'
_computing_structure_solution 'SIR92 (Altomare et al., 1993)'
_diffrn_ambient_temperature 298(2)
_diffrn_measured_fraction_theta_full 1.000
_diffrn_measured_fraction_theta_max 1.000
_diffrn_measurement_device_type 'Rigaku AFC-7S'
_diffrn_measurement_method \w/2\q
_diffrn_radiation_monochromator graphite
_diffrn_radiation_source 'fine-focus sealed tube'
_diffrn_radiation_type MoK\a
_diffrn_radiation_wavelength 0.71069
_diffrn_reflns_av_R_equivalents 0.019
_diffrn_reflns_av_sigmaI/netI 0.040
_diffrn_reflns_limit_h_max 8
_diffrn_reflns_limit_h_min 0
_diffrn_reflns_limit_k_max 12
_diffrn_reflns_limit_k_min 0
_diffrn_reflns_limit_l_max 13
_diffrn_reflns_limit_l_min -13
_diffrn_reflns_number 1757
_diffrn_reflns_theta_full 26.0
_diffrn_reflns_theta_max 26.0
_diffrn_reflns_theta_min 2.7
_diffrn_standards_decay_% 0.7
_diffrn_standards_interval_count 150
_diffrn_standards_number 3
_exptl_absorpt_coefficient_mu 2.10
_exptl_absorpt_correction_T_max 0.511
_exptl_absorpt_correction_T_min 0.451
_exptl_absorpt_correction_type '\y scan'
_exptl_absorpt_process_details '(North et al., 1968)'
_exptl_crystal_colour red
_exptl_crystal_density_diffrn 1.977
_exptl_crystal_density_method 'not measured'
_exptl_crystal_description prism
_exptl_crystal_F_000 500
_exptl_crystal_size_max 0.40
_exptl_crystal_size_mid 0.32
_exptl_crystal_size_min 0.32
_refine_diff_density_max 0.35
_refine_diff_density_min -0.33
_refine_ls_extinction_method none
_refine_ls_goodness_of_fit_ref 1.08
_refine_ls_hydrogen_treatment constr
_refine_ls_matrix_type full
_refine_ls_number_parameters 118
_refine_ls_number_reflns 1624
_refine_ls_number_restraints 0
_refine_ls_restrained_S_all 1.08
_refine_ls_R_factor_all 0.026
_refine_ls_R_factor_gt 0.022
_refine_ls_shift/su_max 0.001
_refine_ls_shift/su_mean 0.000
_refine_ls_structure_factor_coef Fsqd
_refine_ls_weighting_details 'calc w = 1/[\s^2^(Fo^2^)+0.4775P] where P = (Fo^2^+2Fc^2^)/3'
_refine_ls_weighting_scheme calc
_refine_ls_wR_factor_gt 0.062
_refine_ls_wR_factor_ref 0.064
_reflns_number_gt 1458
_reflns_number_total 1624
_reflns_threshold_expression I>2\s(I)
_cod_data_source_file ya6138.cif
_cod_data_source_block I
_cod_depositor_comments
;
The following automatic conversions were performed:
'_symmetry_cell_setting' value 'Monoclinic' changed to 'monoclinic'
according to '/home/saulius/struct/CIF-dictionaries/cif_core.dic'
dictionary named 'cif_core.dic' version 2.4.1 from 2010-06-29.

Automatic conversion script
Id: cif_fix_enum 1527 2010-12-29 10:47:43Z saulius 

The following automatic conversions were performed:

'_symmetry_cell_setting' value 'Monoclinic' changed to 'monoclinic'
according to /home/saulius/struct/CIF-dictionaries/cif_core.dic
dictionary named 'cif_core.dic' version 2.4.1 from 2010-06-29.

Automatic conversion script
Id: cif_fix_values 1715 2011-07-08 13:25:40Z adriana 
;
_cod_original_sg_symbol_H-M 'P 21/n'
_cod_database_code 2201727
_cod_database_fobs_code 2201727

loop_
_symmetry_equiv_pos_as_xyz
'x, y, z'
'-x+1/2, y+1/2, -z+1/2'
'-x, -y, -z'
'x-1/2, -y-1/2, z-1/2'

loop_
_atom_site_label
_atom_site_fract_x
_atom_site_fract_y
_atom_site_fract_z
_atom_site_U_iso_or_equiv
_atom_site_adp_type
_atom_site_calc_flag
_atom_site_refinement_flags
_atom_site_occupancy
_atom_site_disorder_assembly
_atom_site_disorder_group
_atom_site_type_symbol
Co 0.42776(4) 0.39268(2) 0.19689(2) 0.02063(11) Uani d . 1 . . Co
O1 0.20534(19) 0.28219(12) 0.26287(13) 0.0241(3) Uani d . 1 . . O
O2 0.0990(2) 0.08756(13) 0.30293(13) 0.0263(3) Uani d . 1 . . O
O3 0.5174(2) 0.20294(14) 0.18300(17) 0.0409(4) Uani d . 1 . . O
O4 0.6875(2) 0.40311(12) 0.11159(14) 0.0263(3) Uani d . 1 . . O
O5 0.9161(2) 0.29292(15) 0.02577(14) 0.0316(3) Uani d . 1 . . O
O6 0.2728(2) 0.38931(13) 0.03141(13) 0.0276(3) Uani d . 1 . . O
O7 0.5339(2) 0.40441(15) 0.37293(15) 0.0342(4) Uani d . 1 . . O
O8 0.8955(2) 0.33566(17) 0.40516(16) 0.0405(4) Uani d . 1 . . O
C1 0.2223(3) 0.16117(18) 0.26487(17) 0.0207(4) Uani d . 1 . . C
C2 0.3996(3) 0.10239(18) 0.2181(2) 0.0286(5) Uani d . 1 . . C
H2A 0.4615 0.0512 0.2804 0.034 Uiso calc R 1 . . H
H2B 0.3702 0.0469 0.1501 0.034 Uiso calc R 1 . . H
C3 0.6921(3) 0.17443(19) 0.1315(2) 0.0268(4) Uani d . 1 . . C
H3A 0.6750 0.1136 0.0660 0.032 Uiso calc R 1 . . H
H3B 0.7771 0.1369 0.1914 0.032 Uiso calc R 1 . . H
C4 0.7718(3) 0.29967(19) 0.08539(17) 0.0223(4) Uani d . 1 . . C
H61 0.2847 0.4578 -0.0147 0.080 Uiso d . 1 . . H
H62 0.1588 0.3667 0.0392 0.080 Uiso d . 1 . . H
H71 0.4852 0.3395 0.4235 0.080 Uiso d . 1 . . H
H72 0.6524 0.3906 0.3648 0.080 Uiso d . 1 . . H
H81 0.8712 0.2601 0.4395 0.080 Uiso d . 1 . . H
H82 0.9911 0.3221 0.3577 0.080 Uiso d . 1 . . H

loop_
_atom_site_aniso_label
_atom_site_aniso_U_11
_atom_site_aniso_U_22
_atom_site_aniso_U_33
_atom_site_aniso_U_12
_atom_site_aniso_U_13
_atom_site_aniso_U_23
Co 0.02085(16) 0.01253(15) 0.02889(17) 0.00075(9) 0.00784(11) 0.00096(9)
O1 0.0251(7) 0.0135(6) 0.0340(8) -0.0004(5) 0.0083(6) 0.0024(6)
O2 0.0259(7) 0.0159(7) 0.0374(9) -0.0051(6) 0.0079(6) 0.0018(6)
O3 0.0331(8) 0.0140(7) 0.0772(12) 0.0005(6) 0.0335(8) 0.0020(7)
O4 0.0273(8) 0.0177(7) 0.0343(8) 0.0008(5) 0.0100(6) 0.0029(6)
O5 0.0214(7) 0.0352(8) 0.0387(8) -0.0023(6) 0.0109(6) -0.0056(7)
O6 0.0265(7) 0.0247(8) 0.0317(8) -0.0055(6) 0.0017(6) 0.0063(6)
O7 0.0343(9) 0.0346(9) 0.0337(8) -0.0038(7) 0.0025(7) 0.0056(6)
O8 0.0353(9) 0.0370(9) 0.0498(10) 0.0034(7) 0.0122(8) 0.0075(8)
C1 0.0229(9) 0.0180(9) 0.0213(9) -0.0028(7) 0.0002(7) 0.0007(7)
C2 0.0300(11) 0.0150(10) 0.0412(12) -0.0016(8) 0.0113(9) 0.0032(8)
C3 0.0215(10) 0.0197(9) 0.0397(11) 0.0053(8) 0.0082(8) -0.0004(9)
C4 0.0180(9) 0.0254(10) 0.0235(9) -0.0011(8) 0.0003(7) -0.0009(8)

loop_
_atom_type_symbol
_atom_type_description
_atom_type_scat_dispersion_real
_atom_type_scat_dispersion_imag
_atom_type_scat_source
C C 0.0033 0.0016 'International Tables Vol C Tables 4.2.6.8 and 6.1.1.4'
O O 0.0106 0.0060 'International Tables Vol C Tables 4.2.6.8 and 6.1.1.4'
H H 0.0000 0.0000 'International Tables Vol C Tables 4.2.6.8 and 6.1.1.4'
Co Co 0.3494 0.9721 'International Tables Vol C Tables 4.2.6.8 and 6.1.1.4'

loop_
_geom_angle_atom_site_label_1
_geom_angle_atom_site_label_2
_geom_angle_atom_site_label_3
_geom_angle_site_symmetry_1
_geom_angle_site_symmetry_3
_geom_angle
O2 Co O3 2 . 166.65(6)
O2 Co O7 2 . 88.42(6)
O3 Co O7 . . 91.20(7)
O2 Co O4 2 . 91.86(6)
O3 Co O4 . . 74.94(6)
O7 Co O4 . . 96.87(6)
O2 Co O1 2 . 118.14(6)
O3 Co O1 . . 75.16(6)
O7 Co O1 . . 87.81(6)
O4 Co O1 . . 149.81(5)
O2 Co O6 2 . 88.32(6)
O3 Co O6 . . 94.21(7)
O7 Co O6 . . 169.69(6)
O4 Co O6 . . 93.01(6)
O1 Co O6 . . 85.11(6)
C1 O1 Co . . 118.49(13)
C1 O2 Co . 2_545 132.67(14)
C2 O3 C3 . . 119.72(16)
C2 O3 Co . . 119.93(13)
C3 O3 Co . . 120.24(12)
C4 O4 Co . . 119.14(12)
Co O6 H61 . . 115.82
Co O6 H62 . . 113.04
H61 O6 H62 . . 112.81
Co O7 H71 . . 112.70
Co O7 H72 . . 102.89
H71 O7 H72 . . 108.52
H81 O8 H82 . . 106.06
O2 C1 O1 . . 123.29(19)
O2 C1 C2 . . 118.19(17)
O1 C1 C2 . . 118.52(17)
O3 C2 C1 . . 107.87(16)
O3 C2 H2A . . 110.1
C1 C2 H2A . . 110.1
O3 C2 H2B . . 110.1
C1 C2 H2B . . 110.1
H2A C2 H2B . . 108.4
O3 C3 C4 . . 107.37(16)
O3 C3 H3A . . 110.2
C4 C3 H3A . . 110.2
O3 C3 H3B . . 110.2
C4 C3 H3B . . 110.2
H3A C3 H3B . . 108.5
O5 C4 O4 . . 125.08(18)
O5 C4 C3 . . 117.12(17)
O4 C4 C3 . . 117.79(16)

loop_
_geom_bond_atom_site_label_1
_geom_bond_atom_site_label_2
_geom_bond_site_symmetry_2
_geom_bond_distance
_geom_bond_publ_flag
Co O1 . 2.1045(14) yes
Co O2 2 2.0345(14) yes
Co O3 . 2.0798(15) yes
Co O4 . 2.1041(15) yes
Co O6 . 2.1213(15) yes
Co O7 . 2.0841(17) yes
O1 C1 . 1.264(2) ?
O2 C1 . 1.247(2) ?
O3 C2 . 1.402(2) ?
O3 C3 . 1.415(2) ?
O4 C4 . 1.269(2) ?
O5 C4 . 1.240(2) ?
O6 H61 . 0.883 ?
O6 H62 . 0.852 ?
O7 H71 . 0.950 ?
O7 H72 . 0.863 ?
O8 H81 . 0.892 ?
O8 H82 . 0.884 ?
C1 C2 . 1.508(3) ?
C2 H2A . 0.970 ?
C2 H2B . 0.970 ?
C3 C4 . 1.515(3) ?
C3 H3A . 0.970 ?
C3 H3B . 0.970 ?

loop_
_geom_hbond_atom_site_label_D
_geom_hbond_atom_site_label_H
_geom_hbond_atom_site_label_A
_geom_hbond_site_symmetry_A
_geom_hbond_distance_DH
_geom_hbond_distance_HA
_geom_hbond_distance_DA
_geom_hbond_angle_DHA
_geom_hbond_publ_flag
O6 H61 O4 3_665 0.88 1.82 2.700(2) 179 yes
O6 H62 O5 1_455 0.85 1.89 2.730(2) 167 yes
O7 H71 O5 4_566 0.95 1.86 2.807(2) 174 yes
O7 H72 O8 . 0.86 1.87 2.687(2) 158 yes
O8 H81 O6 4_666 0.89 2.00 2.876(2) 168 yes
O8 H82 O1 1_655 0.88 1.92 2.806(2) 176 yes

loop_
_geom_torsion_atom_site_label_1
_geom_torsion_atom_site_label_2
_geom_torsion_atom_site_label_3
_geom_torsion_atom_site_label_4
_geom_torsion_site_symmetry_1
_geom_torsion
O2 Co O1 C1 2 -178.86(13)
O3 Co O1 C1 . 0.00(14)
O7 Co O1 C1 . -91.82(14)
O4 Co O1 C1 . 8.1(2)
O6 Co O1 C1 . 95.67(14)
O2 Co O3 C2 2 176.6(2)
O7 Co O3 C2 . 88.42(18)
O4 Co O3 C2 . -174.79(19)
O1 Co O3 C2 . 1.01(17)
O6 Co O3 C2 . -82.80(18)
O2 Co O3 C3 2 -7.2(4)
O7 Co O3 C3 . -95.37(17)
O4 Co O3 C3 . 1.41(16)
O1 Co O3 C3 . 177.21(18)
O6 Co O3 C3 . 93.40(17)
O2 Co O4 C4 2 -178.39(15)
O3 Co O4 C4 . 3.59(15)
O7 Co O4 C4 . 92.98(15)
O1 Co O4 C4 . -4.5(2)
O6 Co O4 C4 . -89.97(15)
Co O2 C1 O1 2_545 173.05(13)
Co O2 C1 C2 2_545 -6.5(3)
Co O1 C1 O2 . 179.55(14)
Co O1 C1 C2 . -0.9(2)
C3 O3 C2 C1 . -177.86(18)
Co O3 C2 C1 . -1.6(2)
O2 C1 C2 O3 . -178.82(18)
O1 C1 C2 O3 . 1.6(3)
C2 O3 C3 C4 . 171.17(19)
Co O3 C3 C4 . -5.0(2)
Co O4 C4 O5 . 173.12(15)
Co O4 C4 C3 . -7.7(2)
O3 C3 C4 O5 . -172.72(18)
O3 C3 C4 O4 . 8.0(3)
